data_2206811
loop_
_publ_author_name
'Zheng, Peng-Wu'
'Wang, Wei'
'Duan, Xue-Min'

_publ_section_title
;
 <i>N</i>,<i>N</i>'-Bis(4-chlorobenzylidene)hydrazine
;
_journal_coeditor_code WN6370
_journal_issue 9
_journal_name_full 'Acta Crystallographica Section E'
_journal_page_first o3020
_journal_page_last o3021
_journal_paper_doi 10.1107/S1600536805026279
_journal_volume 61
_journal_year 2005
_chemical_formula_iupac 'C14 H10 Cl2 N2'
_chemical_formula_moiety 'C14 H10 Cl2 N2'
_chemical_formula_sum 'C14 H10 Cl2 N2'
_chemical_formula_weight 277.14
_chemical_melting_point .482E-305
_chemical_name_systematic
;
N,N'-Bis(4-chlorobenzylidene)hydrazine
;
_space_group_IT_number 14
_symmetry_cell_setting monoclinic
_symmetry_space_group_name_Hall '-P 2ybc'
_symmetry_space_group_name_H-M 'P 1 21/c 1'
_atom_sites_solution_hydrogens geom
_atom_sites_solution_primary direct
_atom_sites_solution_secondary difmap
_cell_angle_alpha 90.00
_cell_angle_beta 90.416(4)
_cell_angle_gamma 90.00
_cell_formula_units_Z 2
_cell_length_a 3.9585(10)
_cell_length_b 6.9894(17)
_cell_length_c 23.150(6)
_cell_measurement_reflns_used 1257
_cell_measurement_temperature 294(2)
_cell_measurement_theta_max 25.30
_cell_measurement_theta_min 3.04
_cell_volume 640.5(3)
_computing_cell_refinement SMART
_computing_data_collection 'SMART (Bruker, 1997)'
_computing_data_reduction 'SAINT (Bruker, 1997)'
_computing_molecular_graphics 'SHELXTL (Bruker, 1997)'
_computing_publication_material SHELXTL
_computing_structure_refinement 'SHELXL97 (Sheldrick, 1997)'
_computing_structure_solution 'SHELXS97 (Sheldrick, 1997)'
_diffrn_ambient_temperature 294(2)
_diffrn_measured_fraction_theta_full 0.998
_diffrn_measured_fraction_theta_max 0.998
_diffrn_measurement_device_type 'Bruker SMART 1000 CCD area-detector'
_diffrn_measurement_method '\f and \w'
_diffrn_radiation_monochromator graphite
_diffrn_radiation_source 'fine-focus sealed tube'
_diffrn_radiation_type 'Mo K\a'
_diffrn_radiation_wavelength 0.71073
_diffrn_reflns_av_R_equivalents 0.0250
_diffrn_reflns_av_sigmaI/netI 0.0288
_diffrn_reflns_limit_h_max 4
_diffrn_reflns_limit_h_min -3
_diffrn_reflns_limit_k_max 7
_diffrn_reflns_limit_k_min -8
_diffrn_reflns_limit_l_max 28
_diffrn_reflns_limit_l_min -28
_diffrn_reflns_number 3387
_diffrn_reflns_theta_full 26.27
_diffrn_reflns_theta_max 26.27
_diffrn_reflns_theta_min 1.76
_diffrn_standards_number 0
_exptl_absorpt_coefficient_mu 0.488
_exptl_absorpt_correction_T_max 0.934
_exptl_absorpt_correction_T_min 0.824
_exptl_absorpt_correction_type multi-scan
_exptl_absorpt_process_details '(SADABS; Sheldrick, 1996)'
_exptl_crystal_colour colourless
_exptl_crystal_density_diffrn 1.437
_exptl_crystal_density_method 'not measured'
_exptl_crystal_description block
_exptl_crystal_F_000 284
_exptl_crystal_size_max 0.26
_exptl_crystal_size_mid 0.20
_exptl_crystal_size_min 0.14
_refine_diff_density_max 0.323
_refine_diff_density_min -0.309
_refine_ls_extinction_method none
_refine_ls_goodness_of_fit_ref 1.045
_refine_ls_hydrogen_treatment constr
_refine_ls_matrix_type full
_refine_ls_number_parameters 82
_refine_ls_number_reflns 1281
_refine_ls_number_restraints 0
_refine_ls_restrained_S_all 1.045
_refine_ls_R_factor_all 0.0596
_refine_ls_R_factor_gt 0.0388
_refine_ls_shift/su_max 0.001
_refine_ls_shift/su_mean 0.000
_refine_ls_structure_factor_coef Fsqd
_refine_ls_weighting_details 'calc w = 1/[\s^2^(Fo^2^)+(0.0392P)^2^+0.2929P] where P = (Fo^2^+2Fc^2^)/3'
_refine_ls_weighting_scheme calc
_refine_ls_wR_factor_gt 0.0898
_refine_ls_wR_factor_ref 0.1014
_reflns_number_gt 944
_reflns_number_total 1281
_reflns_threshold_expression I>2\s(I)
_cod_data_source_file wn6370.cif
_cod_data_source_block I
_cod_original_sg_symbol_H-M 'P 21/c'
_cod_database_code 2206811
_cod_database_fobs_code 2206811

loop_
_symmetry_equiv_pos_as_xyz
'x, y, z'
'-x, y+1/2, -z+1/2'
'-x, -y, -z'
'x, -y-1/2, z-1/2'

loop_
_atom_site_label
_atom_site_fract_x
_atom_site_fract_y
_atom_site_fract_z
_atom_site_U_iso_or_equiv
_atom_site_adp_type
_atom_site_calc_flag
_atom_site_refinement_flags
_atom_site_occupancy
_atom_site_type_symbol
Cl1 0.40056(17) 0.82622(10) 0.18785(3) 0.0697(3) Uani d . 1 Cl
N1 0.0604(5) 0.0888(3) 0.01043(8) 0.0499(5) Uani d . 1 N
C1 -0.0117(5) 0.1163(3) 0.06309(10) 0.0466(5) Uani d . 1 C
H1 -0.1313 0.0229 0.0829 0.056 Uiso calc R 1 H
C2 0.0879(5) 0.2903(3) 0.09338(9) 0.0410(5) Uani d . 1 C
C3 0.2454(5) 0.4402(3) 0.06460(9) 0.0450(5) Uani d . 1 C
H3 0.2877 0.4288 0.0253 0.054 Uiso calc R 1 H
C4 0.3397(6) 0.6047(3) 0.09286(10) 0.0483(6) Uani d . 1 C
H4 0.4446 0.7038 0.0731 0.058 Uiso calc R 1 H
C5 0.2759(5) 0.6199(3) 0.15121(10) 0.0447(5) Uani d . 1 C
C6 0.1178(6) 0.4759(3) 0.18093(9) 0.0497(6) Uani d . 1 C
H6 0.0747 0.4888 0.2202 0.060 Uiso calc R 1 H
C7 0.0236(6) 0.3120(3) 0.15195(10) 0.0489(6) Uani d . 1 C
H7 -0.0846 0.2144 0.1719 0.059 Uiso calc R 1 H

loop_
_atom_site_aniso_label
_atom_site_aniso_U_11
_atom_site_aniso_U_22
_atom_site_aniso_U_33
_atom_site_aniso_U_12
_atom_site_aniso_U_13
_atom_site_aniso_U_23
Cl1 0.0681(4) 0.0665(4) 0.0745(5) -0.0097(3) 0.0047(3) -0.0318(3)
N1 0.0565(12) 0.0406(10) 0.0526(12) -0.0094(9) -0.0015(9) -0.0049(9)
C1 0.0477(13) 0.0433(12) 0.0489(13) -0.0049(10) 0.0014(10) 0.0004(10)
C2 0.0373(11) 0.0420(11) 0.0436(12) 0.0005(9) -0.0002(9) -0.0003(9)
C3 0.0491(12) 0.0474(12) 0.0387(11) -0.0062(10) 0.0067(9) -0.0040(10)
C4 0.0479(13) 0.0469(13) 0.0501(13) -0.0089(10) 0.0081(10) -0.0018(10)
C5 0.0392(11) 0.0456(12) 0.0492(13) 0.0033(9) -0.0012(9) -0.0105(10)
C6 0.0537(13) 0.0596(15) 0.0358(11) 0.0037(11) 0.0023(10) -0.0032(10)
C7 0.0529(13) 0.0480(13) 0.0456(13) -0.0032(10) 0.0059(10) 0.0076(10)

loop_
_atom_type_symbol
_atom_type_description
_atom_type_scat_dispersion_real
_atom_type_scat_dispersion_imag
_atom_type_scat_source
C C 0.0033 0.0016 'International Tables Vol C Tables 4.2.6.8 and 6.1.1.4'
H H 0.0000 0.0000 'International Tables Vol C Tables 4.2.6.8 and 6.1.1.4'
N N 0.0061 0.0033 'International Tables Vol C Tables 4.2.6.8 and 6.1.1.4'
Cl Cl 0.1484 0.1585 'International Tables Vol C Tables 4.2.6.8 and 6.1.1.4'

loop_
_geom_angle_atom_site_label_1
_geom_angle_atom_site_label_2
_geom_angle_atom_site_label_3
_geom_angle_site_symmetry_3
_geom_angle
_geom_angle_publ_flag
C1 N1 N1 3 112.6(2) yes
N1 C1 C2 . 121.8(2) yes
N1 C1 H1 . 119.1 ?
C2 C1 H1 . 119.1 ?
C7 C2 C3 . 118.1(2) ?
C7 C2 C1 . 120.7(2) ?
C3 C2 C1 . 121.24(19) ?
C4 C3 C2 . 121.6(2) ?
C4 C3 H3 . 119.2 ?
C2 C3 H3 . 119.2 ?
C3 C4 C5 . 118.7(2) ?
C3 C4 H4 . 120.7 ?
C5 C4 H4 . 120.7 ?
C6 C5 C4 . 121.4(2) ?
C6 C5 Cl1 . 119.43(17) ?
C4 C5 Cl1 . 119.15(18) ?
C5 C6 C7 . 119.2(2) ?
C5 C6 H6 . 120.4 ?
C7 C6 H6 . 120.4 ?
C6 C7 C2 . 121.0(2) ?
C6 C7 H7 . 119.5 ?
C2 C7 H7 . 119.5 ?

loop_
_geom_bond_atom_site_label_1
_geom_bond_atom_site_label_2
_geom_bond_site_symmetry_2
_geom_bond_distance
_geom_bond_publ_flag
Cl1 C5 . 1.742(2) yes
N1 C1 . 1.269(3) yes
N1 N1 3 1.414(3) yes
C1 C2 . 1.456(3) ?
C1 H1 . 0.9300 ?
C2 C7 . 1.390(3) ?
C2 C3 . 1.392(3) ?
C3 C4 . 1.373(3) ?
C3 H3 . 0.9300 ?
C4 C5 . 1.380(3) ?
C4 H4 . 0.9300 ?
C5 C6 . 1.373(3) ?
C6 C7 . 1.378(3) ?
C6 H6 . 0.9300 ?
C7 H7 . 0.9300 ?

loop_
_geom_torsion_atom_site_label_1
_geom_torsion_atom_site_label_2
_geom_torsion_atom_site_label_3
_geom_torsion_atom_site_label_4
_geom_torsion_site_symmetry_1
_geom_torsion
_geom_torsion_publ_flag
N1 N1 C1 C2 3 -179.9(2) yes
N1 C1 C2 C7 . -176.1(2) yes
N1 C1 C2 C3 . 4.7(3) yes
C7 C2 C3 C4 . 0.8(3) ?
C1 C2 C3 C4 . 180.0(2) ?
C2 C3 C4 C5 . 0.1(3) ?
C3 C4 C5 C6 . -0.8(3) ?
C3 C4 C5 Cl1 . 178.95(17) ?
C4 C5 C6 C7 . 0.6(3) ?
Cl1 C5 C6 C7 . -179.15(17) ?
C5 C6 C7 C2 . 0.3(3) ?
C3 C2 C7 C6 . -1.0(3) ?
C1 C2 C7 C6 . 179.8(2) ?
